data_4321603
loop_
_publ_author_name
'Arnold L. Rheingold'
'Christopher D. Incarvito'
'Swiatoslaw Trofimenko'

_publ_contact_author
; 
     Dr. S. Trofimenko 
     Department of Chemistry and Biochemistry 
     University of Delaware, Newark, DE 19716 
     USA 
;
_publ_contact_author_email trofimen.udel.edu
_publ_contact_author_fax '+302 831 6335'
_publ_contact_author_phone '+302 831 0716'
_publ_section_title
;
 Dihydrobis(4-cyanopyrazol-1-yl)borate, [Bp4CN], a Functionalized
 Heteroscorpionate Ligand with Cross-Linking Potential
;
_journal_name_full 'Inorganic Chemistry'
_journal_page_first 5569
_journal_page_last 5571
_journal_paper_doi 10.1021/ic000482f
_journal_volume 39
_journal_year 2000
_chemical_formula_sum 'C32 H45 B2 Co N12'
_chemical_formula_weight 678.35
_chemical_name_systematic
; 
 ? 
;
_space_group_IT_number 15
_symmetry_cell_setting monoclinic
_symmetry_space_group_name_Hall '-C 2yc'
_symmetry_space_group_name_H-M 'C 1 2/c 1'
_atom_sites_solution_hydrogens geom
_atom_sites_solution_primary direct
_atom_sites_solution_secondary difmap
_audit_creation_method SHELXL-97
_cell_angle_alpha 90.00
_cell_angle_beta 103.545(3)
_cell_angle_gamma 90.00
_cell_formula_units_Z 8
_cell_length_a 33.801(6)
_cell_length_b 10.9292(18)
_cell_length_c 20.488(3)
_cell_measurement_temperature 173(2)
_cell_volume 7358(2)
_computing_cell_refinement 'Bruker SMART'
_computing_data_collection 'Bruker SMART'
_computing_data_reduction 'Bruker SHELXTL'
_computing_molecular_graphics 'Bruker SHELXTL'
_computing_publication_material 'Bruker SHELXTL'
_computing_structure_refinement 'SHELXL-97 (Sheldrick, 1997)'
_computing_structure_solution 'SHELXS-97 (Sheldrick, 1990)'
_diffrn_ambient_temperature 173(2)
_diffrn_measured_fraction_theta_full 0.941
_diffrn_measured_fraction_theta_max 0.941
_diffrn_measurement_device_type 'CCD area detector'
_diffrn_measurement_method 'phi and omega scans'
_diffrn_radiation_monochromator graphite
_diffrn_radiation_source 'fine-focus sealed tube'
_diffrn_radiation_type MoK\a
_diffrn_radiation_wavelength 0.71073
_diffrn_reflns_av_R_equivalents 0.0488
_diffrn_reflns_av_sigmaI/netI 0.0479
_diffrn_reflns_limit_h_max 41
_diffrn_reflns_limit_h_min -40
_diffrn_reflns_limit_k_max 12
_diffrn_reflns_limit_k_min -13
_diffrn_reflns_limit_l_max 23
_diffrn_reflns_limit_l_min -25
_diffrn_reflns_number 14410
_diffrn_reflns_theta_full 26.00
_diffrn_reflns_theta_max 26.00
_diffrn_reflns_theta_min 1.96
_exptl_absorpt_coefficient_mu 0.506
_exptl_absorpt_correction_T_max 0.9606
_exptl_absorpt_correction_T_min 0.8428
_exptl_absorpt_correction_type empirical
_exptl_absorpt_process_details SADABS
_exptl_crystal_colour purple
_exptl_crystal_density_diffrn 1.225
_exptl_crystal_density_method 'not measured'
_exptl_crystal_description plate
_exptl_crystal_F_000 2864
_exptl_crystal_size_max 0.35
_exptl_crystal_size_mid 0.25
_exptl_crystal_size_min 0.08
_refine_diff_density_max 1.468
_refine_diff_density_min -0.606
_refine_diff_density_rms 0.088
_refine_ls_extinction_method none
_refine_ls_goodness_of_fit_ref 1.091
_refine_ls_hydrogen_treatment mixed
_refine_ls_matrix_type full
_refine_ls_number_parameters 432
_refine_ls_number_reflns 6808
_refine_ls_number_restraints 0
_refine_ls_restrained_S_all 1.091
_refine_ls_R_factor_all 0.0998
_refine_ls_R_factor_gt 0.0716
_refine_ls_shift/su_max 0.001
_refine_ls_shift/su_mean 0.000
_refine_ls_structure_factor_coef Fsqd
_refine_ls_weighting_details 'calc w=1/[\s^2^(Fo^2^)+(0.0948P)^2^+26.6997P] where P=(Fo^2^+2Fc^2^)/3'
_refine_ls_weighting_scheme calc
_refine_ls_wR_factor_gt 0.1825
_refine_ls_wR_factor_ref 0.2092
_reflns_number_gt 4939
_reflns_number_total 6808
_reflns_threshold_expression >2sigma(I)
_cod_data_source_file ic000482f_2.cif
_cod_data_source_block trof110
_cod_original_cell_volume 7358(4)
_cod_database_code 4321603

loop_
_symmetry_equiv_pos_as_xyz
'x, y, z'
'-x, y, -z+1/2'
'x+1/2, y+1/2, z'
'-x+1/2, y+1/2, -z+1/2'
'-x, -y, -z'
'x, -y, z-1/2'
'-x+1/2, -y+1/2, -z'
'x+1/2, -y+1/2, z-1/2'

loop_
_atom_site_label
_atom_site_type_symbol
_atom_site_fract_x
_atom_site_fract_y
_atom_site_fract_z
_atom_site_U_iso_or_equiv
_atom_site_adp_type
_atom_site_occupancy
_atom_site_symmetry_multiplicity
_atom_site_calc_flag
_atom_site_refinement_flags
_atom_site_disorder_assembly
_atom_site_disorder_group
Co1 Co 0.891903(16) 0.12840(5) 0.56536(3) 0.0333(2) Uani 1 1 d . . .
N1 N 0.92627(11) -0.0004(3) 0.52460(16) 0.0344(8) Uani 1 1 d . . .
N2 N 0.95939(10) -0.0445(3) 0.57033(16) 0.0299(7) Uani 1 1 d . . .
N11 N 0.89214(9) -0.0035(3) 0.63814(17) 0.0307(7) Uani 1 1 d . . .
N12 N 0.92987(9) -0.0446(3) 0.67091(16) 0.0283(7) Uani 1 1 d . . .
N21 N 0.94480(10) 0.2073(3) 0.62202(19) 0.0397(9) Uani 1 1 d . . .
N22 N 0.97497(9) 0.1289(3) 0.65112(16) 0.0281(7) Uani 1 1 d . . .
N31 N 0.85037(10) 0.2357(3) 0.59974(19) 0.0377(8) Uani 1 1 d . . .
N32 N 0.81746(10) 0.2878(3) 0.55651(18) 0.0346(8) Uani 1 1 d . . .
N33 N 0.80351(16) 0.4854(5) 0.7547(2) 0.0677(14) Uani 1 1 d . . .
N41 N 0.88123(10) 0.2356(3) 0.4795(2) 0.0400(9) Uani 1 1 d . . .
N42 N 0.84332(10) 0.2829(3) 0.45148(18) 0.0353(8) Uani 1 1 d . . .
N43 N 0.91426(17) 0.4679(6) 0.3044(3) 0.0874(19) Uani 1 1 d . . .
C1 C 0.92728(15) -0.0536(4) 0.4654(2) 0.0422(11) Uani 1 1 d . . .
C2 C 0.96133(15) -0.1290(4) 0.4736(2) 0.0438(11) Uani 1 1 d . . .
H2A H 0.9695 -0.1763 0.4402 0.053 Uiso 1 1 calc R . .
C3 C 0.98049(13) -0.1205(4) 0.5400(2) 0.0361(10) Uani 1 1 d . . .
H3A H 1.0048 -0.1618 0.5613 0.043 Uiso 1 1 calc R . .
C4 C 0.89435(18) -0.0320(5) 0.4032(2) 0.0580(15) Uani 1 1 d . . .
H4A H 0.9071 -0.0239 0.3646 0.070 Uiso 1 1 calc R . .
H4B H 0.8809 0.0469 0.4082 0.070 Uiso 1 1 calc R . .
C5 C 0.86135(17) -0.1326(5) 0.3867(3) 0.0549(13) Uani 1 1 d . . .
C6 C 0.84092(19) -0.1385(6) 0.4463(3) 0.0678(17) Uani 1 1 d . . .
H6A H 0.8607 -0.1673 0.4864 0.102 Uiso 1 1 calc R . .
H6B H 0.8178 -0.1952 0.4357 0.102 Uiso 1 1 calc R . .
H6C H 0.8313 -0.0569 0.4549 0.102 Uiso 1 1 calc R . .
C7 C 0.8296(2) -0.0912(7) 0.3254(3) 0.091(2) Uani 1 1 d . . .
H7A H 0.8418 -0.0875 0.2866 0.136 Uiso 1 1 calc R . .
H7B H 0.8195 -0.0100 0.3338 0.136 Uiso 1 1 calc R . .
H7C H 0.8069 -0.1495 0.3164 0.136 Uiso 1 1 calc R . .
C8 C 0.8787(2) -0.2554(6) 0.3765(4) 0.087(2) Uani 1 1 d . . .
H8A H 0.8918 -0.2513 0.3386 0.130 Uiso 1 1 calc R . .
H8B H 0.8568 -0.3162 0.3670 0.130 Uiso 1 1 calc R . .
H8C H 0.8989 -0.2790 0.4172 0.130 Uiso 1 1 calc R . .
C11 C 0.86520(12) -0.0576(4) 0.6678(2) 0.0342(9) Uani 1 1 d . . .
C12 C 0.88611(14) -0.1300(4) 0.7206(2) 0.0406(10) Uani 1 1 d . . .
H12A H 0.8747 -0.1766 0.7508 0.049 Uiso 1 1 calc R . .
C13 C 0.92617(12) -0.1204(4) 0.7201(2) 0.0328(9) Uani 1 1 d . . .
H13A H 0.9479 -0.1611 0.7499 0.039 Uiso 1 1 calc R . .
C14 C 0.82048(13) -0.0315(4) 0.6420(3) 0.0440(11) Uani 1 1 d . . .
H14A H 0.8168 0.0080 0.5975 0.053 Uiso 1 1 calc R . .
H14B H 0.8126 0.0293 0.6724 0.053 Uiso 1 1 calc R . .
C15 C 0.79028(14) -0.1387(5) 0.6345(3) 0.0512(13) Uani 1 1 d . . .
C16 C 0.74900(16) -0.0876(7) 0.5967(4) 0.080(2) Uani 1 1 d . . .
H16A H 0.7507 -0.0620 0.5516 0.120 Uiso 1 1 calc R . .
H16B H 0.7418 -0.0172 0.6211 0.120 Uiso 1 1 calc R . .
H16C H 0.7281 -0.1512 0.5932 0.120 Uiso 1 1 calc R . .
C17 C 0.78522(19) -0.1774(7) 0.7053(4) 0.081(2) Uani 1 1 d . . .
H17A H 0.7662 -0.2463 0.7008 0.121 Uiso 1 1 calc R . .
H17B H 0.7746 -0.1083 0.7264 0.121 Uiso 1 1 calc R . .
H17C H 0.8117 -0.2021 0.7332 0.121 Uiso 1 1 calc R . .
C18 C 0.8031(2) -0.2486(6) 0.6008(4) 0.082(2) Uani 1 1 d . . .
H18A H 0.8063 -0.2257 0.5560 0.123 Uiso 1 1 calc R . .
H18B H 0.7823 -0.3125 0.5966 0.123 Uiso 1 1 calc R . .
H18C H 0.8291 -0.2794 0.6277 0.123 Uiso 1 1 calc R . .
C21 C 0.96029(15) 0.3207(4) 0.6345(3) 0.0537(14) Uani 1 1 d . . .
C22 C 1.00121(13) 0.3125(4) 0.6673(2) 0.0442(11) Uani 1 1 d . . .
H22A H 1.0198 0.3783 0.6797 0.053 Uiso 1 1 calc R . .
C23 C 1.00916(12) 0.1908(4) 0.67793(19) 0.0311(9) Uani 1 1 d . . .
H23A H 1.0345 0.1561 0.7004 0.037 Uiso 1 1 calc R . .
C24 C 0.93051(17) 0.4278(5) 0.6206(3) 0.0666(16) Uani 1 1 d . . .
H24A H 0.9081 0.4046 0.5822 0.080 Uiso 1 1 calc R . .
H24B H 0.9186 0.4369 0.6601 0.080 Uiso 1 1 calc R . .
C25 C 0.94564(15) 0.5510(4) 0.6056(2) 0.0451(11) Uani 1 1 d . . .
C26 C 0.97662(19) 0.6105(5) 0.6583(4) 0.085(2) Uani 1 1 d . . .
H26A H 0.9655 0.6257 0.6976 0.127 Uiso 1 1 calc R . .
H26B H 0.9846 0.6884 0.6414 0.127 Uiso 1 1 calc R . .
H26C H 1.0005 0.5572 0.6710 0.127 Uiso 1 1 calc R . .
C27 C 0.91081(16) 0.6352(5) 0.5757(3) 0.0594(15) Uani 1 1 d . . .
H27A H 0.8949 0.6517 0.6091 0.089 Uiso 1 1 calc R . .
H27B H 0.8933 0.5963 0.5362 0.089 Uiso 1 1 calc R . .
H27C H 0.9215 0.7122 0.5625 0.089 Uiso 1 1 calc R . .
C28 C 0.9685(2) 0.5322(7) 0.5459(3) 0.083(2) Uani 1 1 d . . .
H28A H 0.9918 0.4776 0.5610 0.125 Uiso 1 1 calc R . .
H28B H 0.9779 0.6116 0.5332 0.125 Uiso 1 1 calc R . .
H28C H 0.9496 0.4960 0.5070 0.125 Uiso 1 1 calc R . .
C31 C 0.85168(13) 0.2808(4) 0.6599(2) 0.0409(10) Uani 1 1 d . . .
H31A H 0.8715 0.2604 0.6995 0.049 Uiso 1 1 calc R . .
C32 C 0.81959(13) 0.3628(4) 0.6570(2) 0.0396(10) Uani 1 1 d . . .
C33 C 0.79893(13) 0.3640(4) 0.5900(2) 0.0387(10) Uani 1 1 d . . .
H33A H 0.7755 0.4115 0.5712 0.046 Uiso 1 1 calc R . .
C34 C 0.81031(15) 0.4320(5) 0.7111(3) 0.0474(12) Uani 1 1 d . . .
C41 C 0.90596(13) 0.2793(4) 0.4443(3) 0.0456(12) Uani 1 1 d . . .
H41A H 0.9343 0.2623 0.4532 0.055 Uiso 1 1 calc R . .
C42 C 0.88502(14) 0.3539(4) 0.3924(3) 0.0460(11) Uani 1 1 d . . .
C43 C 0.84552(13) 0.3534(4) 0.3993(2) 0.0407(10) Uani 1 1 d . . .
H43A H 0.8234 0.3963 0.3715 0.049 Uiso 1 1 calc R . .
C44 C 0.90114(16) 0.4185(5) 0.3431(3) 0.0584(14) Uani 1 1 d . . .
B1 B 0.96787(13) -0.0095(4) 0.6449(2) 0.0288(9) Uani 1 1 d . . .
H1 H 0.9945(12) -0.062(4) 0.674(2) 0.033(11) Uiso 1 1 d . . .
B2 B 0.80652(15) 0.2474(5) 0.4816(3) 0.0382(11) Uani 1 1 d . . .
H2 H 0.7811(13) 0.299(4) 0.455(2) 0.036(12) Uiso 1 1 d . . .

loop_
_atom_site_aniso_label
_atom_site_aniso_U_11
_atom_site_aniso_U_22
_atom_site_aniso_U_33
_atom_site_aniso_U_23
_atom_site_aniso_U_13
_atom_site_aniso_U_12
Co1 0.0342(3) 0.0147(3) 0.0445(3) 0.0003(2) -0.0042(2) 0.0029(2)
N1 0.045(2) 0.020(2) 0.0331(18) 0.0021(14) -0.0011(14) -0.0028(15)
N2 0.0376(18) 0.0156(19) 0.0361(18) -0.0006(13) 0.0075(14) -0.0010(13)
N11 0.0296(16) 0.0188(19) 0.0408(18) -0.0017(14) 0.0023(14) 0.0031(13)
N12 0.0301(16) 0.0192(19) 0.0331(17) -0.0001(13) 0.0026(13) 0.0015(13)
N21 0.0364(18) 0.014(2) 0.060(2) -0.0027(16) -0.0065(16) 0.0037(14)
N22 0.0291(16) 0.0165(18) 0.0363(17) -0.0026(13) 0.0027(13) 0.0043(13)
N31 0.0358(19) 0.019(2) 0.052(2) 0.0022(15) -0.0024(15) 0.0033(14)
N32 0.0278(16) 0.022(2) 0.051(2) 0.0027(15) 0.0014(15) -0.0015(14)
N33 0.077(3) 0.066(4) 0.063(3) -0.015(3) 0.024(2) 0.000(3)
N41 0.0294(18) 0.022(2) 0.065(2) 0.0034(17) 0.0044(16) 0.0057(14)
N42 0.0289(17) 0.023(2) 0.050(2) 0.0035(15) 0.0016(14) 0.0022(14)
N43 0.074(3) 0.068(4) 0.135(5) 0.023(4) 0.055(4) -0.002(3)
C1 0.065(3) 0.030(3) 0.031(2) -0.0003(18) 0.009(2) -0.019(2)
C2 0.066(3) 0.026(3) 0.048(3) -0.010(2) 0.030(2) -0.018(2)
C3 0.047(2) 0.015(2) 0.053(3) -0.0045(17) 0.024(2) -0.0065(17)
C4 0.094(4) 0.040(3) 0.033(2) 0.002(2) 0.000(2) -0.024(3)
C5 0.070(3) 0.036(3) 0.051(3) -0.002(2) -0.001(2) -0.018(3)
C6 0.070(4) 0.058(4) 0.069(4) 0.006(3) 0.004(3) -0.020(3)
C7 0.107(5) 0.085(6) 0.058(4) 0.008(3) -0.023(3) -0.035(4)
C8 0.112(6) 0.053(5) 0.086(5) -0.029(4) 0.004(4) -0.027(4)
C11 0.037(2) 0.021(2) 0.043(2) -0.0047(17) 0.0062(17) -0.0016(17)
C12 0.045(2) 0.034(3) 0.042(2) 0.0060(19) 0.0092(19) -0.006(2)
C13 0.040(2) 0.023(2) 0.033(2) 0.0020(16) 0.0026(16) 0.0028(17)
C14 0.034(2) 0.030(3) 0.066(3) -0.002(2) 0.006(2) -0.0017(18)
C15 0.036(2) 0.037(3) 0.079(4) -0.010(2) 0.011(2) -0.010(2)
C16 0.038(3) 0.069(5) 0.124(6) 0.002(4) 0.001(3) -0.015(3)
C17 0.067(4) 0.083(5) 0.101(5) -0.001(4) 0.037(4) -0.028(4)
C18 0.072(4) 0.060(5) 0.114(6) -0.042(4) 0.024(4) -0.020(3)
C21 0.045(3) 0.018(3) 0.084(4) -0.005(2) -0.012(2) -0.003(2)
C22 0.040(2) 0.020(3) 0.065(3) -0.007(2) -0.004(2) -0.0016(18)
C23 0.0308(19) 0.028(2) 0.033(2) -0.0053(16) 0.0044(16) -0.0032(17)
C24 0.059(3) 0.035(3) 0.097(5) 0.000(3) -0.002(3) 0.000(3)
C25 0.053(3) 0.019(3) 0.057(3) 0.0024(19) 0.000(2) -0.0038(19)
C26 0.074(4) 0.017(3) 0.138(6) -0.007(3) -0.028(4) -0.003(3)
C27 0.056(3) 0.022(3) 0.089(4) 0.001(2) -0.004(3) -0.001(2)
C28 0.107(5) 0.055(5) 0.087(5) 0.003(3) 0.018(4) -0.005(4)
C31 0.042(2) 0.031(3) 0.045(2) 0.0024(19) 0.0006(19) 0.0027(19)
C32 0.042(2) 0.026(3) 0.051(3) -0.0007(19) 0.0101(19) -0.0012(18)
C33 0.032(2) 0.028(3) 0.057(3) 0.002(2) 0.0122(19) 0.0029(18)
C34 0.050(3) 0.035(3) 0.059(3) -0.002(2) 0.014(2) -0.001(2)
C41 0.033(2) 0.024(3) 0.081(3) 0.002(2) 0.017(2) 0.0013(18)
C42 0.045(2) 0.025(3) 0.070(3) 0.004(2) 0.017(2) -0.0018(19)
C43 0.040(2) 0.028(3) 0.053(3) 0.006(2) 0.0084(19) 0.0012(19)
C44 0.053(3) 0.041(3) 0.089(4) 0.009(3) 0.032(3) -0.004(2)
B1 0.032(2) 0.018(2) 0.035(2) 0.0015(17) 0.0055(18) 0.0031(17)
B2 0.030(2) 0.036(3) 0.046(3) 0.003(2) 0.004(2) -0.002(2)

loop_
_atom_type_symbol
_atom_type_description
_atom_type_scat_dispersion_real
_atom_type_scat_dispersion_imag
_atom_type_scat_source
C C 0.0033 0.0016 'International Tables Vol C Tables 4.2.6.8 and 6.1.1.4'
H H 0.0000 0.0000 'International Tables Vol C Tables 4.2.6.8 and 6.1.1.4'
B B 0.0013 0.0007 'International Tables Vol C Tables 4.2.6.8 and 6.1.1.4'
N N 0.0061 0.0033 'International Tables Vol C Tables 4.2.6.8 and 6.1.1.4'
Co Co 0.3494 0.9721 'International Tables Vol C Tables 4.2.6.8 and 6.1.1.4'

loop_
_geom_angle_atom_site_label_1
_geom_angle_atom_site_label_2
_geom_angle_atom_site_label_3
_geom_angle
_geom_angle_site_symmetry_1
_geom_angle_site_symmetry_3
_geom_angle_publ_flag
N11 Co1 N41 166.85(14) . . ?
N11 Co1 N31 92.16(14) . . ?
N41 Co1 N31 88.39(14) . . ?
N11 Co1 N21 91.66(14) . . ?
N41 Co1 N21 101.28(15) . . ?
N31 Co1 N21 97.93(14) . . ?
N11 Co1 N1 84.90(13) . . ?
N41 Co1 N1 92.49(14) . . ?
N31 Co1 N1 170.73(14) . . ?
N21 Co1 N1 90.95(14) . . ?
C1 N1 N2 105.9(4) . . ?
C1 N1 Co1 140.4(3) . . ?
N2 N1 Co1 113.6(2) . . ?
C3 N2 N1 109.9(3) . . ?
C3 N2 B1 128.4(4) . . ?
N1 N2 B1 121.7(3) . . ?
C11 N11 N12 106.6(3) . . ?
C11 N11 Co1 137.9(3) . . ?
N12 N11 Co1 115.3(2) . . ?
C13 N12 N11 109.4(3) . . ?
C13 N12 B1 130.2(3) . . ?
N11 N12 B1 120.1(3) . . ?
C21 N21 N22 106.2(3) . . ?
C21 N21 Co1 137.2(3) . . ?
N22 N21 Co1 116.3(3) . . ?
C23 N22 N21 110.4(3) . . ?
C23 N22 B1 129.4(3) . . ?
N21 N22 B1 120.0(3) . . ?
C31 N31 N32 107.0(4) . . ?
C31 N31 Co1 130.6(3) . . ?
N32 N31 Co1 121.7(3) . . ?
C33 N32 N31 109.7(4) . . ?
C33 N32 B2 131.0(4) . . ?
N31 N32 B2 119.2(4) . . ?
C41 N41 N42 106.5(4) . . ?
C41 N41 Co1 131.6(3) . . ?
N42 N41 Co1 121.7(3) . . ?
C43 N42 N41 109.3(3) . . ?
C43 N42 B2 131.3(4) . . ?
N41 N42 B2 119.5(4) . . ?
N1 C1 C2 109.8(4) . . ?
N1 C1 C4 121.6(5) . . ?
C2 C1 C4 128.5(5) . . ?
C3 C2 C1 105.4(4) . . ?
N2 C3 C2 108.9(4) . . ?
C1 C4 C5 115.3(4) . . ?
C8 C5 C7 112.0(5) . . ?
C8 C5 C6 109.6(5) . . ?
C7 C5 C6 107.9(6) . . ?
C8 C5 C4 112.4(5) . . ?
C7 C5 C4 107.7(5) . . ?
C6 C5 C4 106.9(4) . . ?
N11 C11 C12 109.1(4) . . ?
N11 C11 C14 119.3(4) . . ?
C12 C11 C14 131.7(4) . . ?
C13 C12 C11 106.0(4) . . ?
N12 C13 C12 108.8(4) . . ?
C11 C14 C15 118.6(4) . . ?
C18 C15 C16 112.7(5) . . ?
C18 C15 C14 113.6(4) . . ?
C16 C15 C14 106.1(4) . . ?
C18 C15 C17 108.5(6) . . ?
C16 C15 C17 106.5(5) . . ?
C14 C15 C17 109.2(5) . . ?
N21 C21 C22 109.3(4) . . ?
N21 C21 C24 117.4(4) . . ?
C22 C21 C24 132.6(5) . . ?
C23 C22 C21 106.0(4) . . ?
N22 C23 C22 107.9(4) . . ?
C25 C24 C21 119.1(5) . . ?
C26 C25 C24 117.8(5) . . ?
C26 C25 C27 112.5(4) . . ?
C24 C25 C27 111.1(4) . . ?
C26 C25 C28 103.3(5) . . ?
C24 C25 C28 106.8(5) . . ?
C27 C25 C28 103.7(5) . . ?
N31 C31 C32 110.1(4) . . ?
C33 C32 C31 104.8(4) . . ?
C33 C32 C34 127.5(4) . . ?
C31 C32 C34 127.7(4) . . ?
N32 C33 C32 108.4(4) . . ?
N33 C34 C32 178.7(6) . . ?
N41 C41 C42 110.9(4) . . ?
C43 C42 C41 104.5(4) . . ?
C43 C42 C44 127.6(5) . . ?
C41 C42 C44 127.9(4) . . ?
N42 C43 C42 108.8(4) . . ?
N43 C44 C42 178.9(7) . . ?
H1 B1 N22 112(2) . . ?
H1 B1 N2 110(2) . . ?
N22 B1 N2 108.5(3) . . ?
H1 B1 N12 109(2) . . ?
N22 B1 N12 110.0(3) . . ?
N2 B1 N12 107.7(3) . . ?
H2 B2 N32 110(2) . . ?
H2 B2 N42 106(2) . . ?
N32 B2 N42 107.0(3) . . ?

loop_
_geom_bond_atom_site_label_1
_geom_bond_atom_site_label_2
_geom_bond_distance
_geom_bond_site_symmetry_2
_geom_bond_publ_flag
Co1 N11 2.073(3) . ?
Co1 N41 2.073(4) . ?
Co1 N31 2.075(4) . ?
Co1 N21 2.078(3) . ?
Co1 N1 2.117(4) . ?
N1 C1 1.352(6) . ?
N1 N2 1.368(5) . ?
N2 C3 1.338(5) . ?
N2 B1 1.535(5) . ?
N11 C11 1.343(5) . ?
N11 N12 1.371(4) . ?
N12 C13 1.333(5) . ?
N12 B1 1.550(5) . ?
N21 C21 1.346(6) . ?
N21 N22 1.358(4) . ?
N22 C23 1.341(5) . ?
N22 B1 1.533(6) . ?
N31 C31 1.320(6) . ?
N31 N32 1.373(5) . ?
N32 C33 1.326(6) . ?
N32 B2 1.556(6) . ?
N33 C34 1.135(7) . ?
N41 C41 1.314(6) . ?
N41 N42 1.376(5) . ?
N42 C43 1.333(6) . ?
N42 B2 1.561(6) . ?
N43 C44 1.132(7) . ?
C1 C2 1.393(7) . ?
C1 C4 1.502(7) . ?
C2 C3 1.366(7) . ?
C4 C5 1.546(7) . ?
C5 C8 1.499(9) . ?
C5 C7 1.517(8) . ?
C5 C6 1.539(8) . ?
C11 C12 1.392(6) . ?
C11 C14 1.507(6) . ?
C12 C13 1.360(6) . ?
C14 C15 1.537(6) . ?
C15 C18 1.499(8) . ?
C15 C16 1.533(8) . ?
C15 C17 1.559(8) . ?
C21 C22 1.392(6) . ?
C21 C24 1.526(7) . ?
C22 C23 1.364(7) . ?
C24 C25 1.497(7) . ?
C25 C26 1.468(7) . ?
C25 C27 1.507(7) . ?
C25 C28 1.605(8) . ?
C31 C32 1.397(6) . ?
C32 C33 1.387(6) . ?
C32 C34 1.436(7) . ?
C41 C42 1.395(7) . ?
C42 C43 1.376(6) . ?
C42 C44 1.440(7) . ?
B1 H1 1.11(4) . ?
B2 H2 1.07(4) . ?
